data_4511934
loop_
_publ_author_name
'Banerjee, Kaustuv'
'Roy, Sandipan'
'Biradha, Kumar'

_publ_section_title
;
 Design, Synthesis, and Photoluminescence Properties of One-, Two-, and
 Three-Dimensional Coordination Polymers: Anion-Assisted Argentophillic
 Interactions as Building Blocks
;
_journal_issue 10
_journal_name_full 'Crystal Growth &amp; Design'
_journal_page_first 5164
_journal_paper_doi 10.1021/cg500898c
_journal_volume 14
_journal_year 2014
_chemical_formula_sum 'C43 H26 Ag2 N7 O9 S'
_chemical_formula_weight 1032.51
_chemical_name_systematic
; 
 ? 
;
_space_group_IT_number 2
_symmetry_cell_setting triclinic
_symmetry_space_group_name_Hall '-P 1'
_symmetry_space_group_name_H-M 'P -1'
_atom_sites_solution_hydrogens geom
_atom_sites_solution_primary direct
_atom_sites_solution_secondary difmap
_audit_creation_method SHELXL-97
_cell_angle_alpha 66.454(2)
_cell_angle_beta 73.330(2)
_cell_angle_gamma 67.759(2)
_cell_formula_units_Z 2
_cell_length_a 11.0439(10)
_cell_length_b 13.4634(11)
_cell_length_c 16.3020(14)
_cell_measurement_temperature 293(2)
_cell_volume 2030.3(3)
_computing_structure_refinement 'SHELXL-97 (Sheldrick, 1997)'
_computing_structure_solution 'SHELXS-97 (Sheldrick, 1990)'
_diffrn_ambient_temperature 293(2)
_diffrn_measured_fraction_theta_full 0.992
_diffrn_measured_fraction_theta_max 0.992
_diffrn_radiation_monochromator graphite
_diffrn_radiation_source 'fine-focus sealed tube'
_diffrn_radiation_type MoK\a
_diffrn_radiation_wavelength 0.71073
_diffrn_reflns_av_R_equivalents 0.0359
_diffrn_reflns_av_sigmaI/netI 0.0451
_diffrn_reflns_limit_h_max 12
_diffrn_reflns_limit_h_min -12
_diffrn_reflns_limit_k_max 15
_diffrn_reflns_limit_k_min -15
_diffrn_reflns_limit_l_max 18
_diffrn_reflns_limit_l_min -19
_diffrn_reflns_number 22968
_diffrn_reflns_theta_full 24.54
_diffrn_reflns_theta_max 24.53
_diffrn_reflns_theta_min 1.38
_exptl_absorpt_coefficient_mu 1.083
_exptl_crystal_colour 'Dark Yellow'
_exptl_crystal_density_diffrn 1.689
_exptl_crystal_density_method 'not measured'
_exptl_crystal_description Block
_exptl_crystal_F_000 1030
_exptl_crystal_size_max 0.23
_exptl_crystal_size_mid 0.18
_exptl_crystal_size_min 0.15
_refine_diff_density_max 0.790
_refine_diff_density_min -0.850
_refine_diff_density_rms 0.067
_refine_ls_extinction_method none
_refine_ls_goodness_of_fit_ref 1.591
_refine_ls_hydrogen_treatment constr
_refine_ls_matrix_type full
_refine_ls_number_parameters 379
_refine_ls_number_reflns 6731
_refine_ls_number_restraints 0
_refine_ls_restrained_S_all 1.591
_refine_ls_R_factor_all 0.0767
_refine_ls_R_factor_gt 0.0454
_refine_ls_shift/su_max 0.018
_refine_ls_shift/su_mean 0.002
_refine_ls_structure_factor_coef Fsqd
_refine_ls_weighting_details 'calc w=1/[\s^2^(Fo^2^)+(0.0100P)^2^+0.0000P] where P=(Fo^2^+2Fc^2^)/3'
_refine_ls_weighting_scheme calc
_refine_ls_wR_factor_gt 0.0696
_refine_ls_wR_factor_ref 0.0723
_reflns_number_gt 4078
_reflns_number_total 6731
_reflns_threshold_expression >2sigma(I)
_cod_data_source_file cg500898c_si_002.cif
_cod_data_source_block 5
_cod_depositor_comments
;
The following automatic conversions were performed:

'_symmetry_cell_setting' value 'Triclinic' changed to 'triclinic'
according to
/home/saulius/struct/COD-crude-data--automatic-downloads/rss-feeds/ACS/lib/dictionaries/cif_core.dic
dictionary named 'cif_core.dic' version 2.4.2 from 2011-04-26.

Automatic conversion script
Id: cif_fix_values 2281 2013-09-26 08:29:07Z andrius 

 Adding full bibliography for 4511930--4511934.cif.
;
_cod_original_sg_symbol_H-M P-1
_cod_database_code 4511934

loop_
_symmetry_equiv_pos_as_xyz
'x, y, z'
'-x, -y, -z'

loop_
_atom_site_label
_atom_site_type_symbol
_atom_site_fract_x
_atom_site_fract_y
_atom_site_fract_z
_atom_site_U_iso_or_equiv
_atom_site_adp_type
_atom_site_occupancy
_atom_site_symmetry_multiplicity
_atom_site_calc_flag
_atom_site_refinement_flags
Ag1 Ag 0.28692(4) 0.47449(3) -0.00162(2) 0.08204(16) Uani 1 1 d .
Ag2 Ag 0.75720(4) -0.03406(4) 1.00553(2) 0.09008(17) Uani 1 1 d .
O1A O 0.2819(3) 0.0165(2) 0.60050(16) 0.0621(8) Uani 1 1 d .
O1B O 0.1442(3) 0.9879(3) -0.57350(17) 0.0643(9) Uani 1 1 d .
N11A N 0.6488(3) -0.0124(3) 0.9057(2) 0.0629(10) Uani 1 1 d .
N11B N 0.2465(3) 0.5895(3) -0.1351(2) 0.0578(9) Uani 1 1 d .
N21A N 0.2974(4) 0.3603(3) 0.1370(2) 0.0548(9) Uani 1 1 d .
N21B N -0.1407(3) 0.9520(4) -0.8936(2) 0.0677(11) Uani 1 1 d .
C1A C 0.3561(4) 0.0762(3) 0.5700(2) 0.0432(10) Uani 1 1 d .
C1B C 0.1150(4) 0.9022(4) -0.5522(2) 0.0459(10) Uani 1 1 d .
C2A C 0.4374(3) 0.0871(3) 0.6219(2) 0.0417(10) Uani 1 1 d .
C2B C 0.1268(3) 0.8062(3) -0.4638(2) 0.0431(10) Uani 1 1 d .
C3A C 0.5104(4) 0.1670(3) 0.5615(2) 0.0514(11) Uani 1 1 d .
H1 H 0.6049 0.1305 0.5612 0.062 Uiso 1 1 calc R
H2 H 0.4847 0.2317 0.5820 0.062 Uiso 1 1 calc R
C3B C 0.0873(4) 0.7143(3) -0.4680(3) 0.0583(12) Uani 1 1 d .
H5 H 0.0209 0.6932 -0.4163 0.070 Uiso 1 1 calc R
H6 H 0.1635 0.6476 -0.4676 0.070 Uiso 1 1 calc R
C4A C 0.4777(4) 0.2064(3) 0.4658(2) 0.0498(11) Uani 1 1 d .
H3 H 0.4419 0.2885 0.4431 0.060 Uiso 1 1 calc R
H4 H 0.5566 0.1827 0.4244 0.060 Uiso 1 1 calc R
C4B C 0.0309(4) 0.7606(3) -0.5562(3) 0.0570(12) Uani 1 1 d .
H7 H 0.0734 0.7082 -0.5903 0.068 Uiso 1 1 calc R
H8 H -0.0636 0.7710 -0.5431 0.068 Uiso 1 1 calc R
C5A C 0.3768(3) 0.1514(3) 0.4750(2) 0.0402(10) Uani 1 1 d .
C5B C 0.0580(3) 0.8731(3) -0.6099(2) 0.0436(10) Uani 1 1 d .
C11A C 0.5787(4) -0.0830(4) 0.9209(3) 0.0638(13) Uani 1 1 d .
H11A H 0.5782 -0.1423 0.9756 0.077 Uiso 1 1 calc R
C11B C 0.2081(5) 0.5593(4) -0.1900(3) 0.0827(16) Uani 1 1 d .
H11B H 0.1983 0.4872 -0.1688 0.099 Uiso 1 1 calc R
C12A C 0.5078(4) -0.0703(3) 0.8580(3) 0.0553(11) Uani 1 1 d .
H12A H 0.4589 -0.1194 0.8714 0.066 Uiso 1 1 calc R
C12B C 0.1826(5) 0.6271(4) -0.2748(3) 0.0753(15) Uani 1 1 d .
H12B H 0.1577 0.6000 -0.3097 0.090 Uiso 1 1 calc R
C13A C 0.5095(4) 0.0150(3) 0.7757(2) 0.0460(10) Uani 1 1 d .
C13B C 0.1930(3) 0.7356(3) -0.3096(2) 0.0453(10) Uani 1 1 d .
C14A C 0.5817(4) 0.0866(4) 0.7611(3) 0.0677(13) Uani 1 1 d .
H14A H 0.5856 0.1457 0.7066 0.081 Uiso 1 1 calc R
C14B C 0.2318(4) 0.7679(3) -0.2528(2) 0.0525(11) Uani 1 1 d .
H14B H 0.2411 0.8401 -0.2723 0.063 Uiso 1 1 calc R
C15A C 0.6474(4) 0.0703(4) 0.8270(3) 0.0719(14) Uani 1 1 d .
H15A H 0.6939 0.1205 0.8157 0.086 Uiso 1 1 calc R
C15B C 0.2565(4) 0.6944(4) -0.1681(3) 0.0606(12) Uani 1 1 d .
H15B H 0.2817 0.7193 -0.1317 0.073 Uiso 1 1 calc R
C16A C 0.4360(4) 0.0233(3) 0.7110(2) 0.0485(11) Uani 1 1 d .
H16A H 0.3797 -0.0218 0.7340 0.058 Uiso 1 1 calc R
C16B C 0.1691(3) 0.8143(3) -0.3990(2) 0.0464(10) Uani 1 1 d .
H16B H 0.1864 0.8824 -0.4136 0.056 Uiso 1 1 calc R
C21A C 0.2138(4) 0.3005(4) 0.1851(3) 0.0618(12) Uani 1 1 d .
H21A H 0.1489 0.3045 0.1570 0.074 Uiso 1 1 calc R
C21B C -0.1265(4) 0.8624(4) -0.8175(3) 0.0707(14) Uani 1 1 d .
H21B H -0.1579 0.8037 -0.8099 0.085 Uiso 1 1 calc R
C22A C 0.2181(4) 0.2322(3) 0.2750(2) 0.0563(11) Uani 1 1 d .
H22A H 0.1583 0.1906 0.3056 0.068 Uiso 1 1 calc R
C22B C -0.0672(4) 0.8535(4) -0.7498(3) 0.0641(13) Uani 1 1 d .
H22B H -0.0603 0.7906 -0.6973 0.077 Uiso 1 1 calc R
C23A C 0.3125(4) 0.2266(3) 0.3187(2) 0.0444(10) Uani 1 1 d .
C23B C -0.0177(4) 0.9404(4) -0.7614(3) 0.0500(11) Uani 1 1 d .
C24A C 0.3999(4) 0.2885(3) 0.2672(3) 0.0562(12) Uani 1 1 d .
H24A H 0.4658 0.2868 0.2931 0.067 Uiso 1 1 calc R
C24B C -0.0294(4) 1.0288(4) -0.8415(3) 0.0571(12) Uani 1 1 d .
H24B H 0.0059 1.0868 -0.8534 0.069 Uiso 1 1 calc R
C25A C 0.3895(4) 0.3523(3) 0.1784(3) 0.0561(12) Uani 1 1 d .
H25A H 0.4505 0.3921 0.1453 0.067 Uiso 1 1 calc R
C25B C -0.0925(4) 1.0326(4) -0.9039(3) 0.0614(12) Uani 1 1 d .
H25B H -0.1019 1.0953 -0.9564 0.074 Uiso 1 1 calc R
C26A C 0.3110(4) 0.1587(3) 0.4143(2) 0.0490(11) Uani 1 1 d .
H26A H 0.2554 0.1131 0.4369 0.059 Uiso 1 1 calc R
C26B C 0.0397(3) 0.9442(4) -0.6925(3) 0.0526(11) Uani 1 1 d .
H26B H 0.0683 1.0074 -0.7098 0.063 Uiso 1 1 calc R

loop_
_atom_site_aniso_label
_atom_site_aniso_U_11
_atom_site_aniso_U_22
_atom_site_aniso_U_33
_atom_site_aniso_U_23
_atom_site_aniso_U_13
_atom_site_aniso_U_12
Ag1 0.1307(4) 0.0748(3) 0.0362(2) 0.00626(18) -0.0292(2) -0.0407(3)
Ag2 0.0821(3) 0.1435(4) 0.0630(3) -0.0454(3) -0.0355(2) -0.0235(3)
O1A 0.080(2) 0.073(2) 0.0456(17) 0.0012(14) -0.0232(15) -0.0485(19)
O1B 0.091(2) 0.070(2) 0.0472(17) 0.0044(15) -0.0313(15) -0.052(2)
N11A 0.065(3) 0.085(3) 0.045(2) -0.027(2) -0.0220(19) -0.013(2)
N11B 0.084(3) 0.055(3) 0.0364(19) -0.0026(18) -0.0219(18) -0.027(2)
N21A 0.072(3) 0.058(2) 0.0314(19) -0.0030(17) -0.0156(18) -0.023(2)
N21B 0.071(3) 0.080(3) 0.065(3) -0.034(2) -0.038(2) -0.005(2)
C1A 0.050(3) 0.038(3) 0.040(2) -0.0110(19) -0.017(2) -0.007(2)
C1B 0.042(3) 0.060(3) 0.037(2) -0.015(2) -0.0147(19) -0.013(2)
C2A 0.047(2) 0.045(3) 0.041(2) -0.014(2) -0.016(2) -0.016(2)
C2B 0.045(3) 0.049(3) 0.042(2) -0.011(2) -0.0117(19) -0.021(2)
C3A 0.064(3) 0.057(3) 0.040(2) -0.007(2) -0.019(2) -0.028(3)
C3B 0.080(3) 0.054(3) 0.051(3) -0.012(2) -0.026(2) -0.026(3)
C4A 0.057(3) 0.053(3) 0.040(2) -0.008(2) -0.014(2) -0.020(2)
C4B 0.065(3) 0.059(3) 0.057(3) -0.020(2) -0.024(2) -0.017(3)
C5A 0.047(2) 0.039(3) 0.034(2) -0.0102(18) -0.0078(19) -0.012(2)
C5B 0.045(3) 0.050(3) 0.038(2) -0.013(2) -0.017(2) -0.011(2)
C11A 0.081(3) 0.071(3) 0.034(2) -0.004(2) -0.027(2) -0.019(3)
C11B 0.146(5) 0.069(4) 0.057(3) 0.000(3) -0.037(3) -0.063(4)
C12A 0.065(3) 0.061(3) 0.043(2) -0.012(2) -0.016(2) -0.021(3)
C12B 0.135(4) 0.066(3) 0.046(3) -0.003(2) -0.041(3) -0.050(3)
C13A 0.047(3) 0.052(3) 0.041(2) -0.015(2) -0.015(2) -0.012(2)
C13B 0.051(3) 0.046(3) 0.040(2) -0.008(2) -0.012(2) -0.019(2)
C14A 0.081(3) 0.086(4) 0.042(3) 0.001(2) -0.025(2) -0.045(3)
C14B 0.075(3) 0.052(3) 0.039(2) -0.005(2) -0.014(2) -0.035(3)
C15A 0.072(3) 0.107(4) 0.053(3) -0.026(3) -0.023(3) -0.037(3)
C15B 0.082(3) 0.070(3) 0.042(3) -0.011(2) -0.019(2) -0.037(3)
C16A 0.059(3) 0.052(3) 0.040(2) -0.010(2) -0.018(2) -0.021(2)
C16B 0.051(3) 0.049(3) 0.047(2) -0.014(2) -0.010(2) -0.023(2)
C21A 0.071(3) 0.086(4) 0.040(3) -0.012(2) -0.023(2) -0.034(3)
C21B 0.092(4) 0.063(4) 0.069(3) -0.024(3) -0.043(3) -0.011(3)
C22A 0.066(3) 0.073(3) 0.033(2) -0.011(2) -0.009(2) -0.030(3)
C22B 0.072(3) 0.064(3) 0.063(3) -0.026(2) -0.040(2) 0.000(3)
C23A 0.054(3) 0.046(3) 0.036(2) -0.0148(19) -0.010(2) -0.015(2)
C23B 0.052(3) 0.062(3) 0.044(2) -0.019(2) -0.021(2) -0.014(3)
C24A 0.062(3) 0.070(3) 0.043(3) -0.012(2) -0.013(2) -0.032(3)
C24B 0.058(3) 0.074(3) 0.043(3) -0.017(2) -0.018(2) -0.018(3)
C25A 0.070(3) 0.055(3) 0.040(3) -0.002(2) -0.008(2) -0.031(3)
C25B 0.066(3) 0.075(4) 0.043(3) -0.018(2) -0.021(2) -0.013(3)
C26A 0.057(3) 0.059(3) 0.033(2) -0.004(2) -0.013(2) -0.028(2)
C26B 0.051(3) 0.066(3) 0.051(3) -0.018(2) -0.019(2) -0.021(2)

loop_
_atom_type_symbol
_atom_type_description
_atom_type_scat_dispersion_real
_atom_type_scat_dispersion_imag
_atom_type_scat_source
C C 0.0033 0.0016 'International Tables Vol C Tables 4.2.6.8 and 6.1.1.4'
H H 0.0000 0.0000 'International Tables Vol C Tables 4.2.6.8 and 6.1.1.4'
Ag Ag -0.8971 1.1015 'International Tables Vol C Tables 4.2.6.8 and 6.1.1.4'
N N 0.0061 0.0033 'International Tables Vol C Tables 4.2.6.8 and 6.1.1.4'
O O 0.0106 0.0060 'International Tables Vol C Tables 4.2.6.8 and 6.1.1.4'
S S 0.1246 0.1234 'International Tables Vol C Tables 4.2.6.8 and 6.1.1.4'

loop_
_geom_angle_atom_site_label_1
_geom_angle_atom_site_label_2
_geom_angle_atom_site_label_3
_geom_angle
_geom_angle_site_symmetry_3
N11B Ag1 N21A 171.72(13) .
N11A Ag2 N21B 177.21(14) 1_647
C15A N11A C11A 116.8(3) .
C15A N11A Ag2 121.8(3) .
C11A N11A Ag2 121.4(3) .
C15B N11B C11B 115.4(3) .
C15B N11B Ag1 123.2(3) .
C11B N11B Ag1 121.4(3) .
C21A N21A C25A 117.0(3) .
C21A N21A Ag1 124.3(3) .
C25A N21A Ag1 118.7(3) .
C25B N21B C21B 117.4(4) .
C25B N21B Ag2 121.1(3) 1_463
C21B N21B Ag2 121.4(3) 1_463
O1A C1A C5A 125.6(3) .
O1A C1A C2A 125.9(3) .
C5A C1A C2A 108.4(3) .
O1B C1B C5B 125.6(3) .
O1B C1B C2B 126.9(3) .
C5B C1B C2B 107.5(4) .
C16A C2A C3A 132.3(3) .
C16A C2A C1A 118.6(3) .
C3A C2A C1A 109.1(3) .
C16B C2B C3B 131.7(3) .
C16B C2B C1B 119.1(3) .
C3B C2B C1B 109.2(3) .
C2A C3A C4A 108.0(3) .
C2A C3A H1 110.1 .
C4A C3A H1 110.1 .
C2A C3A H2 110.1 .
C4A C3A H2 110.1 .
H1 C3A H2 108.4 .
C2B C3B C4B 107.1(3) .
C2B C3B H5 110.3 .
C4B C3B H5 110.3 .
C2B C3B H6 110.3 .
C4B C3B H6 110.3 .
H5 C3B H6 108.5 .
C5A C4A C3A 105.8(3) .
C5A C4A H3 110.6 .
C3A C4A H3 110.6 .
C5A C4A H4 110.6 .
C3A C4A H4 110.6 .
H3 C4A H4 108.7 .
C5B C4B C3B 107.0(3) .
C5B C4B H7 110.3 .
C3B C4B H7 110.3 .
C5B C4B H8 110.3 .
C3B C4B H8 110.3 .
H7 C4B H8 108.6 .
C26A C5A C1A 120.0(3) .
C26A C5A C4A 131.5(3) .
C1A C5A C4A 108.5(3) .
C26B C5B C4B 132.3(3) .
C26B C5B C1B 119.2(4) .
C4B C5B C1B 108.4(3) .
N11A C11A C12A 122.4(4) .
N11A C11A H11A 118.8 .
C12A C11A H11A 118.8 .
N11B C11B C12B 124.3(4) .
N11B C11B H11B 117.8 .
C12B C11B H11B 117.9 .
C13A C12A C11A 120.0(4) .
C13A C12A H12A 120.0 .
C11A C12A H12A 120.0 .
C11B C12B C13B 120.7(4) .
C11B C12B H12B 119.7 .
C13B C12B H12B 119.7 .
C12A C13A C14A 116.9(3) .
C12A C13A C16A 118.0(4) .
C14A C13A C16A 125.0(3) .
C16B C13B C14B 119.3(4) .
C16B C13B C12B 125.3(4) .
C14B C13B C12B 115.4(3) .
C15A C14A C13A 119.8(4) .
C15A C14A H14A 120.1 .
C13A C14A H14A 120.1 .
C13B C14B C15B 120.6(4) .
C13B C14B H14B 119.7 .
C15B C14B H14B 119.7 .
N11A C15A C14A 124.0(4) .
N11A C15A H15A 118.0 .
C14A C15A H15A 118.0 .
N11B C15B C14B 123.6(4) .
N11B C15B H15B 118.2 .
C14B C15B H15B 118.2 .
C2A C16A C13A 129.5(3) .
C2A C16A H16A 115.2 .
C13A C16A H16A 115.2 .
C2B C16B C13B 131.1(4) .
C2B C16B H16B 114.4 .
C13B C16B H16B 114.4 .
N21A C21A C22A 123.5(4) .
N21A C21A H21A 118.2 .
C22A C21A H21A 118.2 .
C22B C21B N21B 122.8(4) .
C22B C21B H21B 118.6 .
N21B C21B H21B 118.6 .
C23A C22A C21A 119.2(4) .
C23A C22A H22A 120.4 .
C21A C22A H22A 120.4 .
C21B C22B C23B 119.0(4) .
C21B C22B H22B 120.5 .
C23B C22B H22B 120.5 .
C22A C23A C26A 118.3(3) .
C22A C23A C24A 116.5(3) .
C26A C23A C24A 125.2(3) .
C24B C23B C22B 116.7(4) .
C24B C23B C26B 119.1(4) .
C22B C23B C26B 124.2(4) .
C25A C24A C23A 120.2(4) .
C25A C24A H24A 119.9 .
C23A C24A H24A 119.9 .
C25B C24B C23B 120.6(4) .
C25B C24B H24B 119.7 .
C23B C24B H24B 119.7 .
C24A C25A N21A 123.5(4) .
C24A C25A H25A 118.2 .
N21A C25A H25A 118.2 .
C24B C25B N21B 123.4(4) .
C24B C25B H25B 118.3 .
N21B C25B H25B 118.3 .
C5A C26A C23A 130.5(3) .
C5A C26A H26A 114.8 .
C23A C26A H26A 114.8 .
C5B C26B C23B 131.1(4) .
C5B C26B H26B 114.4 .
C23B C26B H26B 114.4 .

loop_
_geom_bond_atom_site_label_1
_geom_bond_atom_site_label_2
_geom_bond_distance
_geom_bond_site_symmetry_2
Ag1 N11B 2.161(3) .
Ag1 N21A 2.173(3) .
Ag2 N11A 2.155(3) .
Ag2 N21B 2.160(3) 1_647
O1A C1A 1.229(4) .
O1B C1B 1.206(4) .
N11A C15A 1.320(5) .
N11A C11A 1.350(5) .
N11B C15B 1.332(4) .
N11B C11B 1.337(4) .
N21A C21A 1.326(4) .
N21A C25A 1.324(4) .
N21B C25B 1.315(5) .
N21B C21B 1.338(5) .
N21B Ag2 2.160(3) 1_463
C1A C5A 1.481(5) .
C1A C2A 1.478(5) .
C1B C5B 1.502(5) .
C1B C2B 1.502(5) .
C2A C16A 1.360(4) .
C2A C3A 1.460(4) .
C2B C16B 1.326(4) .
C2B C3B 1.491(5) .
C3A C4A 1.537(4) .
C3A H1 0.9700 .
C3A H2 0.9700 .
C3B C4B 1.532(5) .
C3B H5 0.9700 .
C3B H6 0.9700 .
C4A C5A 1.501(4) .
C4A H3 0.9700 .
C4A H4 0.9700 .
C4B C5B 1.511(5) .
C4B H7 0.9700 .
C4B H8 0.9700 .
C5A C26A 1.341(4) .
C5B C26B 1.323(5) .
C11A C12A 1.382(5) .
C11A H11A 0.9300 .
C11B C12B 1.358(5) .
C11B H11B 0.9300 .
C12A C13A 1.375(5) .
C12A H12A 0.9300 .
C12B C13B 1.377(5) .
C12B H12B 0.9300 .
C13A C14A 1.383(5) .
C13A C16A 1.454(4) .
C13B C16B 1.446(5) .
C13B C14B 1.386(5) .
C14A C15A 1.365(5) .
C14A H14A 0.9300 .
C14B C15B 1.372(5) .
C14B H14B 0.9300 .
C15A H15A 0.9300 .
C15B H15B 0.9300 .
C16A H16A 0.9300 .
C16B H16B 0.9300 .
C21A C22A 1.387(5) .
C21A H21A 0.9300 .
C21B C22B 1.383(5) .
C21B H21B 0.9300 .
C22A C23A 1.387(5) .
C22A H22A 0.9300 .
C22B C23B 1.397(5) .
C22B H22B 0.9300 .
C23A C26A 1.458(4) .
C23A C24A 1.385(4) .
C23B C24B 1.370(5) .
C23B C26B 1.464(5) .
C24A C25A 1.369(5) .
C24A H24A 0.9300 .
C24B C25B 1.366(5) .
C24B H24B 0.9300 .
C25A H25A 0.9300 .
C25B H25B 0.9300 .
C26A H26A 0.9300 .
C26B H26B 0.9300 .

loop_
_geom_torsion_atom_site_label_1
_geom_torsion_atom_site_label_2
_geom_torsion_atom_site_label_3
_geom_torsion_atom_site_label_4
_geom_torsion
_geom_torsion_site_symmetry_1
N21B Ag2 N11A C15A 66(3) 1_647
N21B Ag2 N11A C11A -114(3) 1_647
N21A Ag1 N11B C15B 115.5(9) .
N21A Ag1 N11B C11B -63.9(11) .
N11B Ag1 N21A C21A 23.8(11) .
N11B Ag1 N21A C25A -153.5(9) .
O1A C1A C2A C16A 2.7(6) .
C5A C1A C2A C16A -178.6(3) .
O1A C1A C2A C3A -179.3(4) .
C5A C1A C2A C3A -0.6(4) .
O1B C1B C2B C16B 2.5(6) .
C5B C1B C2B C16B -176.8(3) .
O1B C1B C2B C3B -176.7(4) .
C5B C1B C2B C3B 4.0(4) .
C16A C2A C3A C4A 175.9(4) .
C1A C2A C3A C4A -1.7(4) .
C16B C2B C3B C4B 173.0(4) .
C1B C2B C3B C4B -8.0(4) .
C2A C3A C4A C5A 3.4(4) .
C2B C3B C4B C5B 8.8(4) .
O1A C1A C5A C26A 0.3(6) .
C2A C1A C5A C26A -178.4(3) .
O1A C1A C5A C4A -178.5(4) .
C2A C1A C5A C4A 2.8(4) .
C3A C4A C5A C26A 177.6(4) .
C3A C4A C5A C1A -3.7(4) .
C3B C4B C5B C26B 174.2(4) .
C3B C4B C5B C1B -6.4(4) .
O1B C1B C5B C26B 1.8(6) .
C2B C1B C5B C26B -178.9(3) .
O1B C1B C5B C4B -177.7(4) .
C2B C1B C5B C4B 1.6(4) .
C15A N11A C11A C12A -0.3(6) .
Ag2 N11A C11A C12A 179.6(3) .
C15B N11B C11B C12B 1.3(7) .
Ag1 N11B C11B C12B -179.3(4) .
N11A C11A C12A C13A 1.6(6) .
N11B C11B C12B C13B -1.1(8) .
C11A C12A C13A C14A -1.5(6) .
C11A C12A C13A C16A 178.5(4) .
C11B C12B C13B C16B 179.5(4) .
C11B C12B C13B C14B 0.5(6) .
C12A C13A C14A C15A 0.2(6) .
C16A C13A C14A C15A -179.8(4) .
C16B C13B C14B C15B -179.3(4) .
C12B C13B C14B C15B -0.2(6) .
C11A N11A C15A C14A -1.0(7) .
Ag2 N11A C15A C14A 179.1(3) .
C13A C14A C15A N11A 1.1(7) .
C11B N11B C15B C14B -0.9(6) .
Ag1 N11B C15B C14B 179.7(3) .
C13B C14B C15B N11B 0.5(6) .
C3A C2A C16A C13A 0.1(7) .
C1A C2A C16A C13A 177.5(4) .
C12A C13A C16A C2A -169.0(4) .
C14A C13A C16A C2A 11.0(7) .
C3B C2B C16B C13B 0.7(7) .
C1B C2B C16B C13B -178.3(4) .
C14B C13B C16B C2B -176.9(4) .
C12B C13B C16B C2B 4.2(7) .
C25A N21A C21A C22A 0.5(6) .
Ag1 N21A C21A C22A -176.8(3) .
C25B N21B C21B C22B 1.7(7) .
Ag2 N21B C21B C22B -176.9(3) 1_463
N21A C21A C22A C23A 1.2(7) .
N21B C21B C22B C23B -1.1(7) .
C21A C22A C23A C26A 177.0(4) .
C21A C22A C23A C24A -1.8(6) .
C21B C22B C23B C24B -1.3(6) .
C21B C22B C23B C26B 176.1(4) .
C22A C23A C24A C25A 0.9(6) .
C26A C23A C24A C25A -177.9(4) .
C22B C23B C24B C25B 3.1(6) .
C26B C23B C24B C25B -174.5(3) .
C23A C24A C25A N21A 0.9(7) .
C21A N21A C25A C24A -1.6(6) .
Ag1 N21A C25A C24A 175.8(3) .
C23B C24B C25B N21B -2.6(7) .
C21B N21B C25B C24B 0.2(6) .
Ag2 N21B C25B C24B 178.7(3) 1_463
C1A C5A C26A C23A 179.1(4) .
C4A C5A C26A C23A -2.4(7) .
C22A C23A C26A C5A -169.5(4) .
C24A C23A C26A C5A 9.3(7) .
C4B C5B C26B C23B 2.1(8) .
C1B C5B C26B C23B -177.3(4) .
C24B C23B C26B C5B 177.5(4) .
C22B C23B C26B C5B 0.2(7) .
